data_2227710
loop_
_publ_author_name
'Daran, Jean-Claude'
'Audin, Catherine'
'Deydier, Eric'
'Manoury, Eric'
'Poli, Rinaldo'

_publ_section_title
;
 1-(Diphenylphosphinothioyl)-2-[(4-methylphenyl)methoxymethyl]ferrocene
;
_journal_coeditor_code JH2205
_journal_issue 11
_journal_name_full 'Acta Crystallographica Section E'
_journal_page_first m1417
_journal_page_last m1418
_journal_paper_doi 10.1107/S1600536810040791
_journal_volume 66
_journal_year 2010
_chemical_formula_iupac '[Fe (C5 H5) (C26 H24 O P S)]'
_chemical_formula_moiety 'C31 H29 Fe O P S'
_chemical_formula_sum 'C31 H29 Fe O P S'
_chemical_formula_weight 536.43
_chemical_name_systematic
;
1-(Diphenylphosphinothioyl)-2-[(4-methylphenyl)methoxymethyl]ferrocene
;
_space_group_IT_number 2
_symmetry_cell_setting triclinic
_symmetry_space_group_name_Hall '-P 1'
_symmetry_space_group_name_H-M 'P -1'
_atom_sites_solution_hydrogens geom
_atom_sites_solution_primary direct
_atom_sites_solution_secondary difmap
_audit_creation_method SHELXL-97
_cell_angle_alpha 78.192(3)
_cell_angle_beta 88.526(3)
_cell_angle_gamma 86.917(3)
_cell_formula_units_Z 4
_cell_length_a 9.0614(4)
_cell_length_b 14.9924(8)
_cell_length_c 19.1180(10)
_cell_measurement_reflns_used 9957
_cell_measurement_temperature 180(2)
_cell_measurement_theta_max 26.0
_cell_measurement_theta_min 1.6
_cell_volume 2538.3(2)
_computing_cell_refinement 'SAINT (Bruker, 2007)'
_computing_data_collection 'APEX2 (Bruker, 2007)'
_computing_data_reduction 'SAINT (Bruker, 2007)'
_computing_molecular_graphics
;
ORTEPIII (Burnett & Johnson, 1996), ORTEP-3 for Windows (Farrugia,
1997) and
PLATON (Spek, 2009)
;
_computing_publication_material 'WinGX (Farrugia, 1999)'
_computing_structure_refinement 'SHELXL97 (Sheldrick, 2008)'
_computing_structure_solution 'SIR97 (Altomare <i>et al.</i>, 1999)'
_diffrn_ambient_temperature 180(2)
_diffrn_measured_fraction_theta_full 0.982
_diffrn_measured_fraction_theta_max 0.982
_diffrn_measurement_device_type 'Bruker APEXII CCD area-detector'
_diffrn_measurement_method '\f and \w'
_diffrn_radiation_monochromator graphite
_diffrn_radiation_source 'sealed tube'
_diffrn_radiation_type MoK\a
_diffrn_radiation_wavelength 0.71073
_diffrn_reflns_av_R_equivalents 0.0496
_diffrn_reflns_av_sigmaI/netI 0.0514
_diffrn_reflns_limit_h_max 10
_diffrn_reflns_limit_h_min -10
_diffrn_reflns_limit_k_max 17
_diffrn_reflns_limit_k_min -17
_diffrn_reflns_limit_l_max 22
_diffrn_reflns_limit_l_min -22
_diffrn_reflns_number 38324
_diffrn_reflns_theta_full 25.00
_diffrn_reflns_theta_max 25.03
_diffrn_reflns_theta_min 1.09
_exptl_absorpt_coefficient_mu 0.763
_exptl_absorpt_correction_T_max 1.0
_exptl_absorpt_correction_T_min 0.708
_exptl_absorpt_correction_type multi-scan
_exptl_absorpt_process_details '(SADABS; Bruker, 2007)'
_exptl_crystal_colour yellow
_exptl_crystal_density_diffrn 1.404
_exptl_crystal_density_method 'not measured'
_exptl_crystal_description flattened
_exptl_crystal_F_000 1120
_exptl_crystal_size_max 0.375
_exptl_crystal_size_mid 0.125
_exptl_crystal_size_min 0.038
_refine_diff_density_max 0.465
_refine_diff_density_min -0.352
_refine_ls_extinction_method none
_refine_ls_goodness_of_fit_ref 1.034
_refine_ls_hydrogen_treatment constr
_refine_ls_matrix_type full
_refine_ls_number_parameters 631
_refine_ls_number_reflns 8800
_refine_ls_number_restraints 0
_refine_ls_restrained_S_all 1.034
_refine_ls_R_factor_all 0.0666
_refine_ls_R_factor_gt 0.0405
_refine_ls_shift/su_max 0.001
_refine_ls_shift/su_mean 0.000
_refine_ls_structure_factor_coef Fsqd
_refine_ls_weighting_details 'calc w=1/[\s^2^(Fo^2^)+(0.0519P)^2^+1.7686P] where P=(Fo^2^+2Fc^2^)/3'
_refine_ls_weighting_scheme calc
_refine_ls_wR_factor_gt 0.0950
_refine_ls_wR_factor_ref 0.1081
_reflns_number_gt 6532
_reflns_number_total 8800
_reflns_threshold_expression I>2\s(I)
_cod_data_source_file jh2205.cif
_cod_data_source_block I
_cod_database_code 2227710
_cod_database_fobs_code 2227710

loop_
_symmetry_equiv_pos_as_xyz
'x, y, z'
'-x, -y, -z'

loop_
_atom_site_type_symbol
_atom_site_label
_atom_site_fract_x
_atom_site_fract_y
_atom_site_fract_z
_atom_site_U_iso_or_equiv
_atom_site_adp_type
_atom_site_calc_flag
_atom_site_refinement_flags
_atom_site_occupancy
_atom_site_disorder_assembly
_atom_site_disorder_group
Fe Fe1 0.86195(5) 0.76305(3) 0.43370(2) 0.02412(13) Uani d . 1 . .
S S1 0.46967(9) 0.68675(6) 0.34969(4) 0.0296(2) Uani d . 1 . .
P P1 0.66077(9) 0.70617(5) 0.29960(4) 0.01973(18) Uani d . 1 . .
O O1 0.7652(2) 0.48562(14) 0.42809(11) 0.0265(5) Uani d . 1 . .
C C11 0.8218(3) 0.6972(2) 0.35406(15) 0.0211(7) Uani d . 1 . .
C C12 0.8532(3) 0.6330(2) 0.42012(15) 0.0221(7) Uani d . 1 . .
C C13 0.9978(4) 0.6477(2) 0.44049(16) 0.0277(7) Uani d . 1 . .
H H13 1.0474 0.6143 0.4816 0.033 Uiso calc R 1 . .
C C14 1.0566(4) 0.7201(2) 0.38963(16) 0.0304(8) Uani d . 1 . .
H H14 1.1513 0.7439 0.3911 0.036 Uiso calc R 1 . .
C C15 0.9489(3) 0.7511(2) 0.33610(16) 0.0249(7) Uani d . 1 . .
H H15 0.9592 0.7990 0.2955 0.030 Uiso calc R 1 . .
C C16 0.6693(4) 0.8230(3) 0.4632(2) 0.0437(10) Uani d . 1 . .
H H16 0.5733 0.8142 0.4477 0.052 Uiso calc R 1 . .
C C17 0.7395(4) 0.7716(2) 0.52380(19) 0.0382(9) Uani d . 1 . .
H H17 0.6997 0.7220 0.5565 0.046 Uiso calc R 1 . .
C C18 0.8798(4) 0.8065(3) 0.52788(18) 0.0395(9) Uani d . 1 . .
H H18 0.9513 0.7842 0.5635 0.047 Uiso calc R 1 . .
C C19 0.8949(5) 0.8799(3) 0.4698(2) 0.0475(10) Uani d . 1 . .
H H19 0.9781 0.9166 0.4597 0.057 Uiso calc R 1 . .
C C20 0.7653(5) 0.8900(3) 0.4292(2) 0.0500(11) Uani d . 1 . .
H H20 0.7461 0.9339 0.3866 0.060 Uiso calc R 1 . .
C C1 0.7525(4) 0.5638(2) 0.45980(15) 0.0254(7) Uani d . 1 . .
H H36A 0.7803 0.5469 0.5107 0.030 Uiso calc R 1 . .
H H36B 0.6492 0.5893 0.4571 0.030 Uiso calc R 1 . .
C C3 0.6495(4) 0.4250(2) 0.45102(17) 0.0313(8) Uani d . 1 . .
H H37A 0.5524 0.4563 0.4375 0.038 Uiso calc R 1 . .
H H37B 0.6508 0.4043 0.5036 0.038 Uiso calc R 1 . .
C C111 0.6993(3) 0.62643(19) 0.24091(15) 0.0216(7) Uani d . 1 . .
C C112 0.8372(4) 0.5835(2) 0.23597(16) 0.0262(7) Uani d . 1 . .
H H112 0.9173 0.5975 0.2622 0.031 Uiso calc R 1 . .
C C113 0.8583(4) 0.5199(2) 0.19264(16) 0.0314(8) Uani d . 1 . .
H H113 0.9531 0.4907 0.1892 0.038 Uiso calc R 1 . .
C C114 0.7422(4) 0.4988(2) 0.15454(16) 0.0303(8) Uani d . 1 . .
H H114 0.7564 0.4539 0.1261 0.036 Uiso calc R 1 . .
C C115 0.6057(4) 0.5429(2) 0.15788(16) 0.0305(8) Uani d . 1 . .
H H115 0.5265 0.5297 0.1306 0.037 Uiso calc R 1 . .
C C116 0.5838(4) 0.6062(2) 0.20070(15) 0.0263(7) Uani d . 1 . .
H H116 0.4893 0.6363 0.2029 0.032 Uiso calc R 1 . .
C C121 0.6664(3) 0.8185(2) 0.24244(15) 0.0210(7) Uani d . 1 . .
C C122 0.5694(4) 0.8880(2) 0.25657(17) 0.0298(8) Uani d . 1 . .
H H122 0.4989 0.8754 0.2945 0.036 Uiso calc R 1 . .
C C123 0.5750(4) 0.9750(2) 0.21573(18) 0.0365(9) Uani d . 1 . .
H H123 0.5088 1.0222 0.2258 0.044 Uiso calc R 1 . .
C C124 0.6769(4) 0.9935(2) 0.16011(18) 0.0377(9) Uani d . 1 . .
H H124 0.6820 1.0537 0.1327 0.045 Uiso calc R 1 . .
C C125 0.7710(4) 0.9245(2) 0.14449(17) 0.0320(8) Uani d . 1 . .
H H125 0.8395 0.9370 0.1057 0.038 Uiso calc R 1 . .
C C126 0.7657(4) 0.8369(2) 0.18535(16) 0.0276(7) Uani d . 1 . .
H H126 0.8301 0.7894 0.1743 0.033 Uiso calc R 1 . .
C C311 0.6746(3) 0.3453(2) 0.41541(16) 0.0265(7) Uani d . 1 . .
C C312 0.6859(4) 0.3588(2) 0.34178(17) 0.0294(8) Uani d . 1 . .
H H32 0.6723 0.4188 0.3140 0.035 Uiso calc R 1 . .
C C313 0.7166(4) 0.2868(2) 0.30777(17) 0.0290(8) Uani d . 1 . .
H H33 0.7233 0.2979 0.2571 0.035 Uiso calc R 1 . .
C C314 0.7379(4) 0.1983(2) 0.34682(17) 0.0294(8) Uani d . 1 . .
C C315 0.7238(4) 0.1845(2) 0.42090(19) 0.0387(9) Uani d . 1 . .
H H35 0.7354 0.1244 0.4487 0.046 Uiso calc R 1 . .
C C316 0.6934(4) 0.2567(2) 0.45458(18) 0.0356(9) Uani d . 1 . .
H H38 0.6853 0.2456 0.5052 0.043 Uiso calc R 1 . .
C C317 0.7759(4) 0.1206(2) 0.3098(2) 0.0430(9) Uani d . 1 . .
H H30A 0.8552 0.0812 0.3355 0.064 Uiso calc R 1 . .
H H30B 0.8089 0.1448 0.2607 0.064 Uiso calc R 1 . .
H H30C 0.6884 0.0851 0.3091 0.064 Uiso calc R 1 . .
Fe Fe2 0.42478(5) 0.23170(3) 0.05815(2) 0.02081(12) Uani d . 1 . .
S S2 0.01485(9) 0.26601(6) 0.15842(4) 0.0312(2) Uani d . 1 . .
P P2 0.20642(9) 0.26407(5) 0.20415(4) 0.02038(18) Uani d . 1 . .
O O2 0.2595(2) 0.50360(14) 0.07561(11) 0.0254(5) Uani d . 1 . .
C C21 0.3631(3) 0.2845(2) 0.14494(15) 0.0203(7) Uani d . 1 . .
C C22 0.3757(3) 0.35567(19) 0.08177(15) 0.0215(7) Uani d . 1 . .
C C23 0.5249(3) 0.3510(2) 0.05618(16) 0.0255(7) Uani d . 1 . .
H H23 0.5650 0.3900 0.0155 0.031 Uiso calc R 1 . .
C C24 0.6032(3) 0.2784(2) 0.10168(16) 0.0264(7) Uani d . 1 . .
H H24 0.7043 0.2603 0.0964 0.032 Uiso calc R 1 . .
C C25 0.5056(3) 0.2372(2) 0.15631(15) 0.0217(7) Uani d . 1 . .
H H25 0.5299 0.1870 0.1940 0.026 Uiso calc R 1 . .
C C26 0.5004(4) 0.1334(2) 0.00378(17) 0.0313(8) Uani d . 1 . .
H H26 0.5984 0.1074 0.0043 0.038 Uiso calc R 1 . .
C C27 0.3842(4) 0.1002(2) 0.05133(17) 0.0312(8) Uani d . 1 . .
H H27 0.3903 0.0482 0.0892 0.037 Uiso calc R 1 . .
C C28 0.2568(4) 0.1588(2) 0.03218(18) 0.0347(8) Uani d . 1 . .
H H28 0.1626 0.1529 0.0551 0.042 Uiso calc R 1 . .
C C29 0.2949(4) 0.2274(2) -0.02704(17) 0.0337(8) Uani d . 1 . .
H H29 0.2307 0.2756 -0.0509 0.040 Uiso calc R 1 . .
C C30 0.4457(4) 0.2116(2) -0.04452(16) 0.0317(8) Uani d . 1 . .
H H30 0.5004 0.2474 -0.0821 0.038 Uiso calc R 1 . .
C C2 0.2585(4) 0.4224(2) 0.04715(15) 0.0252(7) Uani d . 1 . .
H H41A 0.2765 0.4374 -0.0051 0.030 Uiso calc R 1 . .
H H41B 0.1607 0.3954 0.0561 0.030 Uiso calc R 1 . .
C C4 0.1403(4) 0.5657(2) 0.04868(16) 0.0259(7) Uani d . 1 . .
H H42A 0.0452 0.5370 0.0626 0.031 Uiso calc R 1 . .
H H42B 0.1467 0.5814 -0.0041 0.031 Uiso calc R 1 . .
C C211 0.2497(3) 0.1565(2) 0.26664(15) 0.0217(7) Uani d . 1 . .
C C212 0.1717(4) 0.0799(2) 0.26451(17) 0.0326(8) Uani d . 1 . .
H H212 0.1015 0.0817 0.2282 0.039 Uiso calc R 1 . .
C C213 0.1970(4) 0.0005(2) 0.3159(2) 0.0425(9) Uani d . 1 . .
H H213 0.1425 -0.0516 0.3150 0.051 Uiso calc R 1 . .
C C214 0.3006(4) -0.0030(2) 0.36819(18) 0.0397(9) Uani d . 1 . .
H H214 0.3182 -0.0577 0.4027 0.048 Uiso calc R 1 . .
C C215 0.3783(4) 0.0726(2) 0.37037(17) 0.0348(8) Uani d . 1 . .
H H215 0.4496 0.0700 0.4064 0.042 Uiso calc R 1 . .
C C216 0.3531(4) 0.1524(2) 0.32022(16) 0.0271(7) Uani d . 1 . .
H H216 0.4064 0.2047 0.3223 0.033 Uiso calc R 1 . .
C C221 0.2101(3) 0.3491(2) 0.25909(15) 0.0209(7) Uani d . 1 . .
C C222 0.0866(4) 0.3630(2) 0.30094(16) 0.0273(7) Uani d . 1 . .
H H222 0.0038 0.3267 0.3013 0.033 Uiso calc R 1 . .
C C223 0.0824(4) 0.4289(2) 0.34197(16) 0.0317(8) Uani d . 1 . .
H H223 -0.0027 0.4380 0.3702 0.038 Uiso calc R 1 . .
C C224 0.2031(4) 0.4816(2) 0.34168(16) 0.0289(8) Uani d . 1 . .
H H224 0.1996 0.5283 0.3687 0.035 Uiso calc R 1 . .
C C225 0.3280(4) 0.4669(2) 0.30249(16) 0.0303(8) Uani d . 1 . .
H H225 0.4118 0.5019 0.3039 0.036 Uiso calc R 1 . .
C C226 0.3321(4) 0.4010(2) 0.26091(16) 0.0266(7) Uani d . 1 . .
H H226 0.4184 0.3913 0.2336 0.032 Uiso calc R 1 . .
C C411 0.1469(3) 0.6503(2) 0.07826(16) 0.0231(7) Uani d . 1 . .
C C412 0.1922(4) 0.6465(2) 0.14800(17) 0.0300(8) Uani d . 1 . .
H H44 0.2183 0.5892 0.1777 0.036 Uiso calc R 1 . .
C C413 0.1995(4) 0.7254(2) 0.17434(18) 0.0339(8) Uani d . 1 . .
H H45 0.2301 0.7212 0.2221 0.041 Uiso calc R 1 . .
C C414 0.1630(4) 0.8110(2) 0.13251(19) 0.0333(8) Uani d . 1 . .
C C415 0.1155(4) 0.8136(2) 0.06389(18) 0.0341(8) Uani d . 1 . .
H H200 0.0878 0.8709 0.0345 0.041 Uiso calc R 1 . .
C C416 0.1070(3) 0.7353(2) 0.03680(17) 0.0279(7) Uani d . 1 . .
H H100 0.0737 0.7397 -0.0105 0.033 Uiso calc R 1 . .
C C417 0.1770(5) 0.8963(3) 0.1613(2) 0.0545(11) Uani d . 1 . .
H H40A 0.1465 0.9497 0.1248 0.082 Uiso calc R 1 . .
H H40B 0.2800 0.9011 0.1740 0.082 Uiso calc R 1 . .
H H40C 0.1136 0.8938 0.2039 0.082 Uiso calc R 1 . .

loop_
_atom_site_aniso_label
_atom_site_aniso_U_11
_atom_site_aniso_U_22
_atom_site_aniso_U_33
_atom_site_aniso_U_12
_atom_site_aniso_U_13
_atom_site_aniso_U_23
Fe1 0.0259(3) 0.0252(3) 0.0226(2) -0.0008(2) -0.00231(19) -0.00780(19)
S1 0.0216(5) 0.0388(5) 0.0292(4) -0.0049(4) 0.0050(3) -0.0089(4)
P1 0.0184(4) 0.0218(4) 0.0193(4) -0.0014(3) -0.0002(3) -0.0049(3)
O1 0.0250(13) 0.0276(12) 0.0287(12) -0.0059(10) 0.0066(9) -0.0095(9)
C11 0.0211(18) 0.0234(16) 0.0202(15) -0.0002(13) -0.0003(13) -0.0077(12)
C12 0.0256(18) 0.0223(16) 0.0191(15) 0.0036(13) -0.0003(13) -0.0068(12)
C13 0.030(2) 0.0319(18) 0.0223(16) 0.0082(15) -0.0069(14) -0.0111(14)
C14 0.0200(19) 0.045(2) 0.0283(17) -0.0016(15) -0.0004(14) -0.0132(15)
C15 0.0200(18) 0.0311(18) 0.0241(16) -0.0062(14) 0.0007(13) -0.0056(13)
C16 0.035(2) 0.046(2) 0.060(3) 0.0126(19) -0.0070(19) -0.036(2)
C17 0.046(2) 0.037(2) 0.036(2) -0.0020(18) 0.0111(17) -0.0198(16)
C18 0.043(2) 0.051(2) 0.0317(19) 0.0027(19) -0.0051(16) -0.0243(18)
C19 0.056(3) 0.041(2) 0.054(2) -0.021(2) 0.011(2) -0.027(2)
C20 0.077(3) 0.027(2) 0.047(2) 0.007(2) -0.007(2) -0.0122(17)
C1 0.0307(19) 0.0253(17) 0.0201(15) 0.0034(14) 0.0036(14) -0.0060(13)
C3 0.029(2) 0.038(2) 0.0281(17) -0.0101(16) 0.0063(15) -0.0069(15)
C111 0.0297(19) 0.0166(15) 0.0168(15) -0.0017(13) 0.0023(13) 0.0001(12)
C112 0.0257(19) 0.0294(18) 0.0242(16) 0.0017(14) -0.0054(14) -0.0071(13)
C113 0.036(2) 0.0303(19) 0.0264(17) 0.0070(15) 0.0019(15) -0.0040(14)
C114 0.050(2) 0.0236(17) 0.0172(15) -0.0034(16) 0.0055(15) -0.0038(13)
C115 0.035(2) 0.0347(19) 0.0230(17) -0.0097(16) -0.0031(14) -0.0070(14)
C116 0.0255(19) 0.0305(18) 0.0223(16) -0.0030(14) -0.0024(14) -0.0036(13)
C121 0.0222(18) 0.0240(16) 0.0180(15) -0.0010(13) -0.0071(13) -0.0064(12)
C122 0.028(2) 0.0303(19) 0.0313(18) 0.0004(15) -0.0012(15) -0.0078(15)
C123 0.042(2) 0.0249(19) 0.043(2) 0.0091(16) -0.0039(18) -0.0092(16)
C124 0.049(2) 0.0237(18) 0.038(2) -0.0025(17) -0.0110(18) -0.0006(15)
C125 0.038(2) 0.0305(19) 0.0250(17) -0.0057(16) 0.0009(15) 0.0001(14)
C126 0.033(2) 0.0256(18) 0.0233(16) 0.0026(15) -0.0021(14) -0.0039(13)
C311 0.0212(18) 0.0327(19) 0.0258(17) -0.0089(14) 0.0021(13) -0.0047(14)
C312 0.027(2) 0.0284(18) 0.0310(18) -0.0056(15) 0.0014(14) -0.0001(14)
C313 0.027(2) 0.0344(19) 0.0257(17) -0.0074(15) 0.0000(14) -0.0040(14)
C314 0.0223(19) 0.0284(18) 0.0375(19) -0.0073(14) -0.0033(15) -0.0053(15)
C315 0.043(2) 0.029(2) 0.042(2) -0.0092(17) -0.0085(17) 0.0020(16)
C316 0.039(2) 0.038(2) 0.0276(18) -0.0175(17) -0.0044(15) 0.0015(15)
C317 0.044(2) 0.032(2) 0.054(2) -0.0075(17) 0.0045(19) -0.0098(17)
Fe2 0.0215(3) 0.0226(2) 0.0195(2) -0.00141(19) 0.00035(18) -0.00701(18)
S2 0.0193(5) 0.0491(5) 0.0269(4) -0.0025(4) -0.0034(3) -0.0111(4)
P2 0.0193(5) 0.0245(4) 0.0181(4) -0.0012(3) 0.0000(3) -0.0061(3)
O2 0.0246(13) 0.0229(11) 0.0302(12) 0.0032(9) -0.0063(9) -0.0090(9)
C21 0.0213(18) 0.0215(16) 0.0196(15) 0.0011(13) -0.0020(13) -0.0083(12)
C22 0.0294(19) 0.0196(16) 0.0177(15) -0.0022(13) -0.0005(13) -0.0084(12)
C23 0.028(2) 0.0266(17) 0.0236(16) -0.0067(14) 0.0052(14) -0.0083(13)
C24 0.0165(18) 0.0342(19) 0.0318(18) -0.0027(14) -0.0005(14) -0.0135(15)
C25 0.0219(18) 0.0243(17) 0.0200(15) 0.0014(13) -0.0018(13) -0.0078(12)
C26 0.027(2) 0.0341(19) 0.0377(19) 0.0014(15) 0.0039(15) -0.0208(16)
C27 0.041(2) 0.0210(17) 0.0335(18) -0.0057(15) -0.0043(16) -0.0087(14)
C28 0.030(2) 0.039(2) 0.041(2) -0.0074(16) -0.0004(16) -0.0209(17)
C29 0.041(2) 0.0312(19) 0.0321(19) 0.0051(16) -0.0151(16) -0.0146(15)
C30 0.046(2) 0.0330(19) 0.0197(16) -0.0035(16) 0.0024(15) -0.0130(14)
C2 0.034(2) 0.0233(17) 0.0189(15) -0.0001(14) -0.0033(13) -0.0054(13)
C4 0.0236(18) 0.0312(18) 0.0235(16) 0.0026(14) -0.0026(13) -0.0078(14)
C211 0.0196(17) 0.0253(17) 0.0205(15) 0.0008(13) 0.0046(13) -0.0064(13)
C212 0.037(2) 0.0314(19) 0.0319(18) -0.0060(16) -0.0019(15) -0.0103(15)
C213 0.053(3) 0.0263(19) 0.049(2) -0.0114(17) 0.0082(19) -0.0071(17)
C214 0.054(3) 0.030(2) 0.0308(19) 0.0054(18) 0.0086(18) 0.0011(15)
C215 0.042(2) 0.034(2) 0.0264(18) 0.0063(17) -0.0021(15) -0.0042(15)
C216 0.029(2) 0.0267(18) 0.0267(17) -0.0016(14) 0.0037(14) -0.0072(14)
C221 0.0225(18) 0.0216(16) 0.0180(15) 0.0031(13) -0.0034(13) -0.0031(12)
C222 0.0210(18) 0.0353(19) 0.0254(17) -0.0007(14) 0.0008(14) -0.0061(14)
C223 0.030(2) 0.042(2) 0.0239(17) 0.0103(17) 0.0019(14) -0.0110(15)
C224 0.042(2) 0.0265(18) 0.0183(15) 0.0079(16) -0.0047(15) -0.0074(13)
C225 0.038(2) 0.0286(18) 0.0255(17) -0.0055(15) 0.0020(15) -0.0085(14)
C226 0.0259(19) 0.0282(18) 0.0261(17) -0.0025(14) 0.0040(14) -0.0072(14)
C411 0.0138(17) 0.0297(18) 0.0265(16) -0.0002(13) -0.0001(13) -0.0079(13)
C412 0.030(2) 0.0301(19) 0.0297(18) 0.0055(15) -0.0062(15) -0.0060(14)
C413 0.0233(19) 0.049(2) 0.0340(19) -0.0007(16) -0.0041(15) -0.0204(17)
C414 0.0197(19) 0.034(2) 0.050(2) -0.0038(15) 0.0027(16) -0.0179(17)
C415 0.032(2) 0.0278(19) 0.040(2) 0.0027(15) 0.0062(16) -0.0032(15)
C416 0.0229(19) 0.0344(19) 0.0257(17) 0.0052(15) 0.0004(14) -0.0065(14)
C417 0.047(3) 0.048(3) 0.078(3) -0.011(2) 0.003(2) -0.031(2)

loop_
_atom_type_symbol
_atom_type_description
_atom_type_scat_dispersion_real
_atom_type_scat_dispersion_imag
_atom_type_scat_source
C C 0.0033 0.0016 'International Tables Vol C Tables 4.2.6.8 and 6.1.1.4'
H H 0.0000 0.0000 'International Tables Vol C Tables 4.2.6.8 and 6.1.1.4'
P P 0.1023 0.0942 'International Tables Vol C Tables 4.2.6.8 and 6.1.1.4'
S S 0.1246 0.1234 'International Tables Vol C Tables 4.2.6.8 and 6.1.1.4'
Fe Fe 0.3463 0.8444 'International Tables Vol C Tables 4.2.6.8 and 6.1.1.4'
O O 0.0106 0.0060 'International Tables Vol C Tables 4.2.6.8 and 6.1.1.4'

loop_
_geom_angle_atom_site_label_1
_geom_angle_atom_site_label_2
_geom_angle_atom_site_label_3
_geom_angle_site_symmetry_1
_geom_angle_site_symmetry_3
_geom_angle
_geom_angle_publ_flag
C12 Fe1 C11 . . 41.85(11) ?
C12 Fe1 C20 . . 150.62(16) ?
C11 Fe1 C20 . . 118.33(14) ?
C12 Fe1 C16 . . 116.50(14) ?
C11 Fe1 C16 . . 109.31(13) ?
C20 Fe1 C16 . . 40.45(16) ?
C12 Fe1 C15 . . 69.60(12) ?
C11 Fe1 C15 . . 41.31(12) ?
C20 Fe1 C15 . . 110.58(15) ?
C16 Fe1 C15 . . 132.23(14) ?
C12 Fe1 C17 . . 106.62(13) ?
C11 Fe1 C17 . . 129.70(14) ?
C20 Fe1 C17 . . 67.73(16) ?
C16 Fe1 C17 . . 40.04(15) ?
C15 Fe1 C17 . . 169.75(14) ?
C12 Fe1 C18 . . 127.52(14) ?
C11 Fe1 C18 . . 167.50(14) ?
C20 Fe1 C18 . . 67.81(16) ?
C16 Fe1 C18 . . 67.58(15) ?
C15 Fe1 C18 . . 149.49(14) ?
C17 Fe1 C18 . . 40.26(14) ?
C12 Fe1 C19 . . 166.25(15) ?
C11 Fe1 C19 . . 151.34(14) ?
C20 Fe1 C19 . . 40.32(16) ?
C16 Fe1 C19 . . 67.55(16) ?
C15 Fe1 C19 . . 118.39(14) ?
C17 Fe1 C19 . . 67.40(15) ?
C18 Fe1 C19 . . 40.07(15) ?
C12 Fe1 C13 . . 40.67(12) ?
C11 Fe1 C13 . . 68.95(12) ?
C20 Fe1 C13 . . 168.49(16) ?
C16 Fe1 C13 . . 148.54(15) ?
C15 Fe1 C13 . . 68.30(12) ?
C17 Fe1 C13 . . 115.49(14) ?
C18 Fe1 C13 . . 106.97(14) ?
C19 Fe1 C13 . . 129.26(15) ?
C12 Fe1 C14 . . 68.79(13) ?
C11 Fe1 C14 . . 68.92(12) ?
C20 Fe1 C14 . . 131.52(16) ?
C16 Fe1 C14 . . 170.60(15) ?
C15 Fe1 C14 . . 40.52(12) ?
C17 Fe1 C14 . . 148.11(14) ?
C18 Fe1 C14 . . 116.18(14) ?
C19 Fe1 C14 . . 109.27(15) ?
C13 Fe1 C14 . . 40.33(13) ?
C11 P1 C121 . . 104.37(13) ?
C11 P1 C111 . . 105.12(14) ?
C121 P1 C111 . . 105.35(13) ?
C11 P1 S1 . . 116.95(10) ?
C121 P1 S1 . . 112.09(11) ?
C111 P1 S1 . . 111.98(11) ?
C1 O1 C3 . . 112.1(2) ?
C15 C11 C12 . . 107.3(3) ?
C15 C11 P1 . . 124.7(2) ?
C12 C11 P1 . . 127.9(2) ?
C15 C11 Fe1 . . 70.01(17) ?
C12 C11 Fe1 . . 68.98(16) ?
P1 C11 Fe1 . . 129.02(16) ?
C13 C12 C11 . . 107.5(3) ?
C13 C12 C1 . . 126.0(3) ?
C11 C12 C1 . . 126.5(3) ?
C13 C12 Fe1 . . 70.73(17) ?
C11 C12 Fe1 . . 69.16(16) ?
C1 C12 Fe1 . . 125.5(2) ?
C12 C13 C14 . . 109.0(3) ?
C12 C13 Fe1 . . 68.60(17) ?
C14 C13 Fe1 . . 70.25(19) ?
C12 C13 H13 . . 125.5 ?
C14 C13 H13 . . 125.5 ?
Fe1 C13 H13 . . 127.3 ?
C13 C14 C15 . . 108.1(3) ?
C13 C14 Fe1 . . 69.42(18) ?
C15 C14 Fe1 . . 69.03(18) ?
C13 C14 H14 . . 126.0 ?
C15 C14 H14 . . 126.0 ?
Fe1 C14 H14 . . 127.2 ?
C14 C15 C11 . . 108.1(3) ?
C14 C15 Fe1 . . 70.45(17) ?
C11 C15 Fe1 . . 68.68(16) ?
C14 C15 H15 . . 125.9 ?
C11 C15 H15 . . 125.9 ?
Fe1 C15 H15 . . 126.5 ?
C17 C16 C20 . . 108.3(4) ?
C17 C16 Fe1 . . 70.3(2) ?
C20 C16 Fe1 . . 69.7(2) ?
C17 C16 H16 . . 125.9 ?
C20 C16 H16 . . 125.9 ?
Fe1 C16 H16 . . 125.8 ?
C16 C17 C18 . . 108.1(3) ?
C16 C17 Fe1 . . 69.7(2) ?
C18 C17 Fe1 . . 69.93(19) ?
C16 C17 H17 . . 125.9 ?
C18 C17 H17 . . 125.9 ?
Fe1 C17 H17 . . 126.0 ?
C19 C18 C17 . . 107.8(3) ?
C19 C18 Fe1 . . 70.0(2) ?
C17 C18 Fe1 . . 69.81(19) ?
C19 C18 H18 . . 126.1 ?
C17 C18 H18 . . 126.1 ?
Fe1 C18 H18 . . 125.7 ?
C18 C19 C20 . . 108.3(3) ?
C18 C19 Fe1 . . 69.9(2) ?
C20 C19 Fe1 . . 69.4(2) ?
C18 C19 H19 . . 125.9 ?
C20 C19 H19 . . 125.9 ?
Fe1 C19 H19 . . 126.4 ?
C19 C20 C16 . . 107.6(3) ?
C19 C20 Fe1 . . 70.3(2) ?
C16 C20 Fe1 . . 69.9(2) ?
C19 C20 H20 . . 126.2 ?
C16 C20 H20 . . 126.2 ?
Fe1 C20 H20 . . 125.2 ?
O1 C1 C12 . . 108.2(2) ?
O1 C1 H36A . . 110.0 ?
C12 C1 H36A . . 110.0 ?
O1 C1 H36B . . 110.0 ?
C12 C1 H36B . . 110.0 ?
H36A C1 H36B . . 108.4 ?
O1 C3 C311 . . 107.6(2) ?
O1 C3 H37A . . 110.2 ?
C311 C3 H37A . . 110.2 ?
O1 C3 H37B . . 110.2 ?
C311 C3 H37B . . 110.2 ?
H37A C3 H37B . . 108.5 ?
C112 C111 C116 . . 119.0(3) ?
C112 C111 P1 . . 122.6(2) ?
C116 C111 P1 . . 118.3(2) ?
C111 C112 C113 . . 120.0(3) ?
C111 C112 H112 . . 120.0 ?
C113 C112 H112 . . 120.0 ?
C114 C113 C112 . . 120.4(3) ?
C114 C113 H113 . . 119.8 ?
C112 C113 H113 . . 119.8 ?
C115 C114 C113 . . 119.9(3) ?
C115 C114 H114 . . 120.1 ?
C113 C114 H114 . . 120.1 ?
C114 C115 C116 . . 120.1(3) ?
C114 C115 H115 . . 119.9 ?
C116 C115 H115 . . 119.9 ?
C115 C116 C111 . . 120.5(3) ?
C115 C116 H116 . . 119.7 ?
C111 C116 H116 . . 119.7 ?
C126 C121 C122 . . 119.3(3) ?
C126 C121 P1 . . 121.7(2) ?
C122 C121 P1 . . 119.0(2) ?
C123 C122 C121 . . 120.3(3) ?
C123 C122 H122 . . 119.8 ?
C121 C122 H122 . . 119.8 ?
C122 C123 C124 . . 120.1(3) ?
C122 C123 H123 . . 120.0 ?
C124 C123 H123 . . 120.0 ?
C125 C124 C123 . . 120.0(3) ?
C125 C124 H124 . . 120.0 ?
C123 C124 H124 . . 120.0 ?
C124 C125 C126 . . 120.1(3) ?
C124 C125 H125 . . 120.0 ?
C126 C125 H125 . . 120.0 ?
C125 C126 C121 . . 120.1(3) ?
C125 C126 H126 . . 119.9 ?
C121 C126 H126 . . 119.9 ?
C312 C311 C316 . . 118.0(3) ?
C312 C311 C3 . . 120.2(3) ?
C316 C311 C3 . . 121.7(3) ?
C311 C312 C313 . . 121.3(3) ?
C311 C312 H32 . . 119.3 ?
C313 C312 H32 . . 119.3 ?
C312 C313 C314 . . 120.8(3) ?
C312 C313 H33 . . 119.6 ?
C314 C313 H33 . . 119.6 ?
C313 C314 C315 . . 117.8(3) ?
C313 C314 C317 . . 120.7(3) ?
C315 C314 C317 . . 121.5(3) ?
C316 C315 C314 . . 121.1(3) ?
C316 C315 H35 . . 119.4 ?
C314 C315 H35 . . 119.4 ?
C315 C316 C311 . . 120.9(3) ?
C315 C316 H38 . . 119.5 ?
C311 C316 H38 . . 119.5 ?
C314 C317 H30A . . 109.5 ?
C314 C317 H30B . . 109.5 ?
H30A C317 H30B . . 109.5 ?
C314 C317 H30C . . 109.5 ?
H30A C317 H30C . . 109.5 ?
H30B C317 H30C . . 109.5 ?
C22 Fe2 C21 . . 41.71(11) ?
C22 Fe2 C23 . . 41.16(12) ?
C21 Fe2 C23 . . 69.24(12) ?
C22 Fe2 C29 . . 104.93(13) ?
C21 Fe2 C29 . . 126.15(13) ?
C23 Fe2 C29 . . 116.60(13) ?
C22 Fe2 C30 . . 122.93(12) ?
C21 Fe2 C30 . . 162.30(13) ?
C23 Fe2 C30 . . 104.56(13) ?
C29 Fe2 C30 . . 40.51(14) ?
C22 Fe2 C28 . . 118.92(13) ?
C21 Fe2 C28 . . 109.34(13) ?
C23 Fe2 C28 . . 152.21(14) ?
C29 Fe2 C28 . . 40.39(14) ?
C30 Fe2 C28 . . 67.99(14) ?
C22 Fe2 C26 . . 160.83(13) ?
C21 Fe2 C26 . . 156.59(13) ?
C23 Fe2 C26 . . 124.57(13) ?
C29 Fe2 C26 . . 67.88(14) ?
C30 Fe2 C26 . . 40.26(13) ?
C28 Fe2 C26 . . 67.91(14) ?
C22 Fe2 C25 . . 69.49(12) ?
C21 Fe2 C25 . . 41.26(12) ?
C23 Fe2 C25 . . 68.34(12) ?
C29 Fe2 C25 . . 165.84(13) ?
C30 Fe2 C25 . . 153.43(13) ?
C28 Fe2 C25 . . 129.93(13) ?
C26 Fe2 C25 . . 121.49(13) ?
C22 Fe2 C27 . . 155.37(13) ?
C21 Fe2 C27 . . 122.29(13) ?
C23 Fe2 C27 . . 163.39(13) ?
C29 Fe2 C27 . . 67.98(13) ?
C30 Fe2 C27 . . 67.90(13) ?
C28 Fe2 C27 . . 40.50(14) ?
C26 Fe2 C27 . . 40.34(13) ?
C25 Fe2 C27 . . 111.37(13) ?
C22 Fe2 C24 . . 68.99(12) ?
C21 Fe2 C24 . . 68.85(12) ?
C23 Fe2 C24 . . 40.44(12) ?
C29 Fe2 C24 . . 151.27(13) ?
C30 Fe2 C24 . . 117.84(13) ?
C28 Fe2 C24 . . 166.87(14) ?
C26 Fe2 C24 . . 108.25(13) ?
C25 Fe2 C24 . . 40.31(12) ?
C27 Fe2 C24 . . 128.60(13) ?
C21 P2 C221 . . 105.06(14) ?
C21 P2 C211 . . 106.42(14) ?
C221 P2 C211 . . 103.73(13) ?
C21 P2 S2 . . 115.91(10) ?
C221 P2 S2 . . 111.95(10) ?
C211 P2 S2 . . 112.76(11) ?
C4 O2 C2 . . 111.1(2) ?
C25 C21 C22 . . 107.3(3) ?
C25 C21 P2 . . 125.1(2) ?
C22 C21 P2 . . 127.3(2) ?
C25 C21 Fe2 . . 70.00(16) ?
C22 C21 Fe2 . . 68.83(16) ?
P2 C21 Fe2 . . 130.76(16) ?
C23 C22 C21 . . 107.3(3) ?
C23 C22 C2 . . 124.5(3) ?
C21 C22 C2 . . 128.2(3) ?
C23 C22 Fe2 . . 70.04(17) ?
C21 C22 Fe2 . . 69.46(16) ?
C2 C22 Fe2 . . 125.2(2) ?
C24 C23 C22 . . 108.6(3) ?
C24 C23 Fe2 . . 70.32(18) ?
C22 C23 Fe2 . . 68.80(16) ?
C24 C23 H23 . . 125.7 ?
C22 C23 H23 . . 125.7 ?
Fe2 C23 H23 . . 126.8 ?
C25 C24 C23 . . 108.6(3) ?
C25 C24 Fe2 . . 69.65(17) ?
C23 C24 Fe2 . . 69.24(18) ?
C25 C24 H24 . . 125.7 ?
C23 C24 H24 . . 125.7 ?
Fe2 C24 H24 . . 127.0 ?
C24 C25 C21 . . 108.2(3) ?
C24 C25 Fe2 . . 70.04(17) ?
C21 C25 Fe2 . . 68.74(16) ?
C24 C25 H25 . . 125.9 ?
C21 C25 H25 . . 125.9 ?
Fe2 C25 H25 . . 126.9 ?
C30 C26 C27 . . 108.3(3) ?
C30 C26 Fe2 . . 69.80(18) ?
C27 C26 Fe2 . . 70.00(18) ?
C30 C26 H26 . . 125.8 ?
C27 C26 H26 . . 125.8 ?
Fe2 C26 H26 . . 126.0 ?
C26 C27 C28 . . 107.7(3) ?
C26 C27 Fe2 . . 69.66(18) ?
C28 C27 Fe2 . . 69.54(19) ?
C26 C27 H27 . . 126.2 ?
C28 C27 H27 . . 126.2 ?
Fe2 C27 H27 . . 126.2 ?
C29 C28 C27 . . 108.0(3) ?
C29 C28 Fe2 . . 69.74(19) ?
C27 C28 Fe2 . . 69.97(19) ?
C29 C28 H28 . . 126.0 ?
C27 C28 H28 . . 126.0 ?
Fe2 C28 H28 . . 125.9 ?
C28 C29 C30 . . 108.0(3) ?
C28 C29 Fe2 . . 69.86(19) ?
C30 C29 Fe2 . . 69.78(18) ?
C28 C29 H29 . . 126.0 ?
C30 C29 H29 . . 126.0 ?
Fe2 C29 H29 . . 125.9 ?
C26 C30 C29 . . 108.0(3) ?
C26 C30 Fe2 . . 69.94(18) ?
C29 C30 Fe2 . . 69.71(18) ?
C26 C30 H30 . . 126.0 ?
C29 C30 H30 . . 126.0 ?
Fe2 C30 H30 . . 125.9 ?
O2 C2 C22 . . 109.5(2) ?
O2 C2 H41A . . 109.8 ?
C22 C2 H41A . . 109.8 ?
O2 C2 H41B . . 109.8 ?
C22 C2 H41B . . 109.8 ?
H41A C2 H41B . . 108.2 ?
O2 C4 C411 . . 109.6(2) ?
O2 C4 H42A . . 109.8 ?
C411 C4 H42A . . 109.8 ?
O2 C4 H42B . . 109.8 ?
C411 C4 H42B . . 109.8 ?
H42A C4 H42B . . 108.2 ?
C212 C211 C216 . . 119.3(3) ?
C212 C211 P2 . . 120.1(2) ?
C216 C211 P2 . . 120.4(2) ?
C211 C212 C213 . . 119.7(3) ?
C211 C212 H212 . . 120.2 ?
C213 C212 H212 . . 120.2 ?
C214 C213 C212 . . 120.5(3) ?
C214 C213 H213 . . 119.7 ?
C212 C213 H213 . . 119.7 ?
C215 C214 C213 . . 120.0(3) ?
C215 C214 H214 . . 120.0 ?
C213 C214 H214 . . 120.0 ?
C214 C215 C216 . . 120.2(3) ?
C214 C215 H215 . . 119.9 ?
C216 C215 H215 . . 119.9 ?
C215 C216 C211 . . 120.3(3) ?
C215 C216 H216 . . 119.8 ?
C211 C216 H216 . . 119.8 ?
C226 C221 C222 . . 118.8(3) ?
C226 C221 P2 . . 122.3(2) ?
C222 C221 P2 . . 118.9(2) ?
C223 C222 C221 . . 121.0(3) ?
C223 C222 H222 . . 119.5 ?
C221 C222 H222 . . 119.5 ?
C222 C223 C224 . . 119.5(3) ?
C222 C223 H223 . . 120.2 ?
C224 C223 H223 . . 120.2 ?
C225 C224 C223 . . 120.4(3) ?
C225 C224 H224 . . 119.8 ?
C223 C224 H224 . . 119.8 ?
C224 C225 C226 . . 120.2(3) ?
C224 C225 H225 . . 119.9 ?
C226 C225 H225 . . 119.9 ?
C225 C226 C221 . . 120.1(3) ?
C225 C226 H226 . . 119.9 ?
C221 C226 H226 . . 119.9 ?
C416 C411 C412 . . 118.0(3) ?
C416 C411 C4 . . 120.7(3) ?
C412 C411 C4 . . 121.3(3) ?
C413 C412 C411 . . 120.6(3) ?
C413 C412 H44 . . 119.7 ?
C411 C412 H44 . . 119.7 ?
C412 C413 C414 . . 121.6(3) ?
C412 C413 H45 . . 119.2 ?
C414 C413 H45 . . 119.2 ?
C415 C414 C413 . . 117.2(3) ?
C415 C414 C417 . . 122.0(3) ?
C413 C414 C417 . . 120.8(3) ?
C416 C415 C414 . . 121.9(3) ?
C416 C415 H200 . . 119.0 ?
C414 C415 H200 . . 119.0 ?
C415 C416 C411 . . 120.6(3) ?
C415 C416 H100 . . 119.7 ?
C411 C416 H100 . . 119.7 ?
C414 C417 H40A . . 109.5 ?
C414 C417 H40B . . 109.5 ?
H40A C417 H40B . . 109.5 ?
C414 C417 H40C . . 109.5 ?
H40A C417 H40C . . 109.5 ?
H40B C417 H40C . . 109.5 ?

loop_
_geom_bond_atom_site_label_1
_geom_bond_atom_site_label_2
_geom_bond_site_symmetry_2
_geom_bond_distance
_geom_bond_publ_flag
Fe1 C12 . 2.024(3) ?
Fe1 C11 . 2.027(3) ?
Fe1 C20 . 2.038(4) ?
Fe1 C16 . 2.040(4) ?
Fe1 C15 . 2.044(3) ?
Fe1 C17 . 2.047(3) ?
Fe1 C18 . 2.049(3) ?
Fe1 C19 . 2.049(4) ?
Fe1 C13 . 2.052(3) ?
Fe1 C14 . 2.063(3) ?
S1 P1 . 1.9635(11) ?
P1 C11 . 1.797(3) ?
P1 C121 . 1.812(3) ?
P1 C111 . 1.815(3) ?
O1 C1 . 1.424(3) ?
O1 C3 . 1.425(4) ?
C11 C15 . 1.436(4) ?
C11 C12 . 1.447(4) ?
C12 C13 . 1.417(4) ?
C12 C1 . 1.493(4) ?
C13 C14 . 1.419(5) ?
C13 H13 . 0.9500 ?
C14 C15 . 1.423(4) ?
C14 H14 . 0.9500 ?
C15 H15 . 0.9500 ?
C16 C17 . 1.399(5) ?
C16 C20 . 1.410(6) ?
C16 H16 . 0.9500 ?
C17 C18 . 1.410(5) ?
C17 H17 . 0.9500 ?
C18 C19 . 1.404(5) ?
C18 H18 . 0.9500 ?
C19 C20 . 1.409(6) ?
C19 H19 . 0.9500 ?
C20 H20 . 0.9500 ?
C1 H36A . 0.9900 ?
C1 H36B . 0.9900 ?
C3 C311 . 1.496(4) ?
C3 H37A . 0.9900 ?
C3 H37B . 0.9900 ?
C111 C112 . 1.384(4) ?
C111 C116 . 1.396(4) ?
C112 C113 . 1.388(4) ?
C112 H112 . 0.9500 ?
C113 C114 . 1.381(5) ?
C113 H113 . 0.9500 ?
C114 C115 . 1.377(5) ?
C114 H114 . 0.9500 ?
C115 C116 . 1.378(4) ?
C115 H115 . 0.9500 ?
C116 H116 . 0.9500 ?
C121 C126 . 1.389(4) ?
C121 C122 . 1.392(4) ?
C122 C123 . 1.379(5) ?
C122 H122 . 0.9500 ?
C123 C124 . 1.385(5) ?
C123 H123 . 0.9500 ?
C124 C125 . 1.381(5) ?
C124 H124 . 0.9500 ?
C125 C126 . 1.386(4) ?
C125 H125 . 0.9500 ?
C126 H126 . 0.9500 ?
C311 C312 . 1.383(4) ?
C311 C316 . 1.389(5) ?
C312 C313 . 1.383(4) ?
C312 H32 . 0.9500 ?
C313 C314 . 1.388(4) ?
C313 H33 . 0.9500 ?
C314 C315 . 1.392(5) ?
C314 C317 . 1.503(5) ?
C315 C316 . 1.381(5) ?
C315 H35 . 0.9500 ?
C316 H38 . 0.9500 ?
C317 H30A . 0.9800 ?
C317 H30B . 0.9800 ?
C317 H30C . 0.9800 ?
Fe2 C22 . 2.025(3) ?
Fe2 C21 . 2.034(3) ?
Fe2 C23 . 2.042(3) ?
Fe2 C29 . 2.048(3) ?
Fe2 C30 . 2.049(3) ?
Fe2 C28 . 2.049(3) ?
Fe2 C26 . 2.050(3) ?
Fe2 C25 . 2.051(3) ?
Fe2 C27 . 2.055(3) ?
Fe2 C24 . 2.056(3) ?
S2 P2 . 1.9598(11) ?
P2 C21 . 1.792(3) ?
P2 C221 . 1.813(3) ?
P2 C211 . 1.830(3) ?
O2 C4 . 1.422(4) ?
O2 C2 . 1.432(3) ?
C21 C25 . 1.439(4) ?
C21 C22 . 1.445(4) ?
C22 C23 . 1.430(4) ?
C22 C2 . 1.489(4) ?
C23 C24 . 1.416(4) ?
C23 H23 . 0.9500 ?
C24 C25 . 1.415(4) ?
C24 H24 . 0.9500 ?
C25 H25 . 0.9500 ?
C26 C30 . 1.411(5) ?
C26 C27 . 1.416(5) ?
C26 H26 . 0.9500 ?
C27 C28 . 1.420(5) ?
C27 H27 . 0.9500 ?
C28 C29 . 1.414(5) ?
C28 H28 . 0.9500 ?
C29 C30 . 1.418(5) ?
C29 H29 . 0.9500 ?
C30 H30 . 0.9500 ?
C2 H41A . 0.9900 ?
C2 H41B . 0.9900 ?
C4 C411 . 1.495(4) ?
C4 H42A . 0.9900 ?
C4 H42B . 0.9900 ?
C211 C212 . 1.388(4) ?
C211 C216 . 1.396(4) ?
C212 C213 . 1.393(5) ?
C212 H212 . 0.9500 ?
C213 C214 . 1.379(5) ?
C213 H213 . 0.9500 ?
C214 C215 . 1.375(5) ?
C214 H214 . 0.9500 ?
C215 C216 . 1.384(4) ?
C215 H215 . 0.9500 ?
C216 H216 . 0.9500 ?
C221 C226 . 1.391(4) ?
C221 C222 . 1.391(4) ?
C222 C223 . 1.379(4) ?
C222 H222 . 0.9500 ?
C223 C224 . 1.382(5) ?
C223 H223 . 0.9500 ?
C224 C225 . 1.375(5) ?
C224 H224 . 0.9500 ?
C225 C226 . 1.387(4) ?
C225 H225 . 0.9500 ?
C226 H226 . 0.9500 ?
C411 C416 . 1.392(4) ?
C411 C412 . 1.394(4) ?
C412 C413 . 1.383(4) ?
C412 H44 . 0.9500 ?
C413 C414 . 1.394(5) ?
C413 H45 . 0.9500 ?
C414 C415 . 1.384(5) ?
C414 C417 . 1.505(5) ?
C415 C416 . 1.383(5) ?
C415 H200 . 0.9500 ?
C416 H100 . 0.9500 ?
C417 H40A . 0.9800 ?
C417 H40B . 0.9800 ?
C417 H40C . 0.9800 ?

loop_
_geom_hbond_atom_site_label_D
_geom_hbond_atom_site_label_H
_geom_hbond_atom_site_label_A
_geom_hbond_site_symmetry_A
_geom_hbond_distance_DH
_geom_hbond_distance_HA
_geom_hbond_distance_DA
_geom_hbond_angle_DHA
C312 H32 Cg1 . 0.95 2.82 3.703(3) 156
C123 H123 Cg2 1_565 0.95 2.91 3.741(4) 147
